data_7155892
loop_
_publ_author_name
'Uroos, Maliha'
'Pitt, Phillip'
'Harwood, Laurence Marius'
'Lewis, William'
'Blake, Alexander J.'
'Hayes, Christopher J. J'

_publ_section_title
;
 Total synthesis of (--)-aritasone via the ultra-high pressure
 hetero-Diels-Alder dimerisation of (--)-pinocarvone
;
_journal_name_full 'Org. Biomol. Chem.'
_journal_paper_doi 10.1039/C7OB02204B
_journal_year 2017
_chemical_absolute_configuration syn
_chemical_formula_moiety 'C20 H28 O2'
_chemical_formula_sum 'C20 H28 O2'
_chemical_formula_weight 300.42
_chemical_name_systematic
;
 ? 
;
_space_group_crystal_system orthorhombic
_space_group_IT_number 19
_space_group_name_Hall 'P 2ac 2ab'
_space_group_name_H-M_alt 'P 21 21 21'
_symmetry_space_group_name_Hall 'P 2ac 2ab'
_symmetry_space_group_name_H-M 'P 21 21 21'
_atom_sites_solution_hydrogens geom
_atom_sites_solution_primary direct
_audit_creation_date 2017-08-29
_audit_creation_method
;
Olex2 1.2
(compiled 2017.08.10 svn.r3458 for OlexSys, GUI svn.r5381)
;
_audit_update_record
;
2017-08-29 deposited with the CCDC.
2017-09-21 downloaded from the CCDC.
;
_cell_angle_alpha 90
_cell_angle_beta 90
_cell_angle_gamma 90
_cell_formula_units_Z 4
_cell_length_a 6.2525(6)
_cell_length_b 10.9938(10)
_cell_length_c 24.717(2)
_cell_measurement_reflns_used 3904
_cell_measurement_temperature 150(2)
_cell_measurement_theta_max 26.543
_cell_measurement_theta_min 2.479
_cell_volume 1699.0(3)
_computing_cell_refinement 'SAINT V6.36A (Bruker, 2016)'
_computing_data_collection 'Bruker SMART version 5.625 (Bruker, 2001)'
_computing_data_reduction 'SAINT V6.36A (Bruker, 2016)'
_computing_molecular_graphics 'Olex2 (Dolomanov et al., 2009)'
_computing_publication_material 'Olex2 (Dolomanov et al., 2009)'
_computing_structure_refinement 'ShelXL (Sheldrick, 2015)'
_computing_structure_solution 'ShelXS-1997 (Sheldrick, 2008)'
_diffrn_ambient_temperature 150(2)
_diffrn_detector_area_resol_mean 8.366
_diffrn_measured_fraction_theta_full 1.000
_diffrn_measured_fraction_theta_max 1.000
_diffrn_measurement_device_type 'Bruker SMART APEX CCD area detector'
_diffrn_measurement_method \w
_diffrn_radiation_monochromator graphite
_diffrn_radiation_type MoK\a
_diffrn_radiation_wavelength 0.71073
_diffrn_reflns_av_R_equivalents 0.0335
_diffrn_reflns_av_unetI/netI 0.0322
_diffrn_reflns_Laue_measured_fraction_full 1.000
_diffrn_reflns_Laue_measured_fraction_max 1.000
_diffrn_reflns_limit_h_max 8
_diffrn_reflns_limit_h_min -8
_diffrn_reflns_limit_k_max 14
_diffrn_reflns_limit_k_min -14
_diffrn_reflns_limit_l_max 31
_diffrn_reflns_limit_l_min -32
_diffrn_reflns_number 15135
_diffrn_reflns_point_group_measured_fraction_full 0.999
_diffrn_reflns_point_group_measured_fraction_max 0.999
_diffrn_reflns_theta_full 27.500
_diffrn_reflns_theta_max 27.503
_diffrn_reflns_theta_min 2.027
_diffrn_standards_number 0
_exptl_absorpt_coefficient_mu 0.074
_exptl_absorpt_correction_T_max 0.9803
_exptl_absorpt_correction_T_min 0.8723
_exptl_absorpt_correction_type multi-scan
_exptl_absorpt_process_details
'SADABS-2007/2 (Bruker,2007) was used for absorption correction. wR2(int) was 0.0545 before and 0.0462 after correction. The Ratio of minimum to maximum transmission is 0.8898. The \l/2 correction factor is 0.0015.'
_exptl_crystal_colour 'clear colourless'
_exptl_crystal_colour_lustre clear
_exptl_crystal_colour_primary colourless
_exptl_crystal_density_diffrn 1.174
_exptl_crystal_density_method 'not measured'
_exptl_crystal_description plate
_exptl_crystal_F_000 656
_exptl_crystal_recrystallization_method 'slow evaporation of a pentane solution of the compound'
_exptl_crystal_size_max 0.23
_exptl_crystal_size_mid 0.21
_exptl_crystal_size_min 0.12
_refine_diff_density_max 0.275
_refine_diff_density_min -0.207
_refine_diff_density_rms 0.045
_refine_ls_abs_structure_details
;
 Flack x determined using 1302 quotients [(I+)-(I-)]/[(I+)+(I-)]
 (Parsons, Flack and Wagner, Acta Cryst. B69 (2013) 249-259).
;
_refine_ls_abs_structure_Flack 1.7(6)
_refine_ls_extinction_method none
_refine_ls_goodness_of_fit_ref 1.184
_refine_ls_hydrogen_treatment constr
_refine_ls_matrix_type full
_refine_ls_number_parameters 203
_refine_ls_number_reflns 3900
_refine_ls_number_restraints 0
_refine_ls_restrained_S_all 1.184
_refine_ls_R_factor_all 0.0590
_refine_ls_R_factor_gt 0.0553
_refine_ls_shift/su_max 0.000
_refine_ls_shift/su_mean 0.000
_refine_ls_structure_factor_coef Fsqd
_refine_ls_weighting_details 'w=1/[\s^2^(Fo^2^)+(0.0526P)^2^+0.3481P] where P=(Fo^2^+2Fc^2^)/3'
_refine_ls_weighting_scheme calc
_refine_ls_wR_factor_gt 0.1194
_refine_ls_wR_factor_ref 0.1211
_reflns_Friedel_coverage 0.720
_reflns_Friedel_fraction_full 0.998
_reflns_Friedel_fraction_max 0.998
_reflns_number_gt 3681
_reflns_number_total 3900
_reflns_threshold_expression 'I > 2\s(I)'
_cod_data_source_file c7ob02204b2.cif
_cod_data_source_block cypspo
_cod_database_code 7155892
_nottingham_internal_coll_name CYPSPO
_nottingham_internal_coll_number 8601
_nottingham_internal_coll_client MU/CJH
_nottingham_internal_coll_frame_width 0.3
_nottingham_internal_coll_user pczwl
_nottingham_internal_coll_location NOTTS
_nottingham_internal_coll_instrument 'SMART APEX'
_nottingham_internal_process_user pczwl
_nottingham_internal_validation_date 29/8/2017
_nottingham_internal_validation_user pczwl
_shelx_shelxl_version_number 2017/1
_shelx_space_group_comment
;
The symmetry employed for this shelxl refinement is uniquely defined
by the following loop, which should always be used as a source of
symmetry information in preference to the above space-group names.
They are only intended as comments.
;
_olex2_refinement_description
;
1. Fixed Uiso
 At 1.2 times of:
  All C(H) groups, All C(H,H) groups
 At 1.5 times of:
  All C(H,H,H) groups
2.a Ternary CH refined with riding coordinates:
 C3(H3), C4(H4), C11(H11), C12(H12)
2.b Secondary CH2 refined with riding coordinates:
 C2(H2a,H2b), C5(H5a,H5b), C7(H7a,H7b), C8(H8a,H8b), C10(H10a,H10b), C13(H13a,
 H13b)
2.c Idealised Me refined as rotating group:
 C16(H16a,H16b,H16c), C17(H17a,H17b,H17c), C19(H19a,H19b,H19c), C20(H20a,H20b,
 H20c)
;
_olex2_date_sample_data_collection 2009-06-11
_olex2_date_sample_submission 2009-06-08
_olex2_submission_special_instructions 'No special instructions were received'

loop_
_space_group_symop_operation_xyz
'x, y, z'
'-x+1/2, -y, z+1/2'
'-x, y+1/2, -z+1/2'
'x+1/2, -y+1/2, -z'

loop_
_atom_site_label
_atom_site_type_symbol
_atom_site_fract_x
_atom_site_fract_y
_atom_site_fract_z
_atom_site_U_iso_or_equiv
_atom_site_adp_type
_atom_site_occupancy
_atom_site_site_symmetry_order
_atom_site_calc_flag
_atom_site_refinement_flags_posn
C1 C 0.5805(4) 0.7838(2) 0.80610(9) 0.0226(5) Uani 1 1 d .
O1 O 0.4581(3) 0.71474(17) 0.82844(8) 0.0330(5) Uani 1 1 d .
C2 C 0.5074(4) 0.8967(2) 0.77659(11) 0.0262(5) Uani 1 1 d .
H2A H 0.523470 0.967387 0.801070 0.031 Uiso 1 1 calc R
H2B H 0.353441 0.888242 0.768075 0.031 Uiso 1 1 calc R
C3 C 0.6285(4) 0.9229(2) 0.72421(10) 0.0259(6) Uani 1 1 d .
H3 H 0.654681 1.011117 0.716810 0.031 Uiso 1 1 calc R
C4 C 0.8087(4) 0.8386(2) 0.70703(10) 0.0262(6) Uani 1 1 d .
H4 H 0.934003 0.880317 0.690064 0.031 Uiso 1 1 calc R
C5 C 0.8659(4) 0.7316(2) 0.74332(10) 0.0270(6) Uani 1 1 d .
H5A H 1.019413 0.712033 0.738724 0.032 Uiso 1 1 calc R
H5B H 0.782064 0.659560 0.732081 0.032 Uiso 1 1 calc R
C6 C 0.8216(4) 0.7583(2) 0.80296(10) 0.0231(5) Uani 1 1 d .
O2 O 0.9346(3) 0.86976(16) 0.81420(7) 0.0244(4) Uani 1 1 d .
C7 C 0.8952(5) 0.6570(2) 0.83995(11) 0.0287(6) Uani 1 1 d .
H7A H 1.047252 0.638393 0.832422 0.034 Uiso 1 1 calc R
H7B H 0.810506 0.582810 0.832439 0.034 Uiso 1 1 calc R
C8 C 0.8703(5) 0.6914(2) 0.89936(11) 0.0306(6) Uani 1 1 d .
H8A H 0.719378 0.680263 0.910424 0.037 Uiso 1 1 calc R
H8B H 0.959920 0.637078 0.921839 0.037 Uiso 1 1 calc R
C9 C 0.9356(4) 0.8218(2) 0.90889(10) 0.0236(5) Uani 1 1 d .
C10 C 0.9735(4) 0.8580(2) 0.96666(10) 0.0260(5) Uani 1 1 d .
H10A H 1.085065 0.803879 0.981802 0.031 Uiso 1 1 calc R
H10B H 0.840336 0.842958 0.987254 0.031 Uiso 1 1 calc R
C11 C 1.0412(4) 0.9883(2) 0.97639(10) 0.0270(6) Uani 1 1 d .
H11 H 0.978688 1.026622 1.009487 0.032 Uiso 1 1 calc R
C12 C 1.0721(4) 1.0740(2) 0.92896(10) 0.0265(6) Uani 1 1 d .
H12 H 1.026693 1.159830 0.935753 0.032 Uiso 1 1 calc R
C13 C 1.0326(4) 1.0287(2) 0.87215(10) 0.0236(5) Uani 1 1 d .
H13A H 0.921716 1.080541 0.855221 0.028 Uiso 1 1 calc R
H13B H 1.165757 1.038724 0.850949 0.028 Uiso 1 1 calc R
C14 C 0.9627(4) 0.8988(2) 0.86831(10) 0.0208(5) Uani 1 1 d .
C15 C 0.6039(4) 0.8447(2) 0.67432(10) 0.0270(6) Uani 1 1 d .
C16 C 0.6157(6) 0.9093(3) 0.62036(11) 0.0380(7) Uani 1 1 d .
H16A H 0.473892 0.940594 0.610815 0.057 Uiso 1 1 calc GR
H16B H 0.663678 0.852040 0.592490 0.057 Uiso 1 1 calc GR
H16C H 0.717119 0.976991 0.622830 0.057 Uiso 1 1 calc GR
C17 C 0.4475(5) 0.7396(2) 0.67450(11) 0.0311(6) Uani 1 1 d .
H17A H 0.304955 0.769170 0.664601 0.047 Uiso 1 1 calc GR
H17B H 0.442454 0.703389 0.710712 0.047 Uiso 1 1 calc GR
H17C H 0.493909 0.678081 0.648295 0.047 Uiso 1 1 calc GR
C18 C 1.2625(4) 1.0321(2) 0.96174(11) 0.0261(6) Uani 1 1 d .
C19 C 1.3642(6) 1.1239(3) 0.99917(13) 0.0415(8) Uani 1 1 d .
H19A H 1.433668 1.081465 1.029270 0.062 Uiso 1 1 calc GR
H19B H 1.253892 1.178690 1.013337 0.062 Uiso 1 1 calc GR
H19C H 1.470989 1.171284 0.979201 0.062 Uiso 1 1 calc GR
C20 C 1.4199(4) 0.9444(3) 0.93720(12) 0.0304(6) Uani 1 1 d .
H20A H 1.490279 0.898136 0.966030 0.046 Uiso 1 1 calc GR
H20B H 1.527493 0.989652 0.916568 0.046 Uiso 1 1 calc GR
H20C H 1.344248 0.888333 0.913036 0.046 Uiso 1 1 calc GR

loop_
_atom_site_aniso_label
_atom_site_aniso_U_11
_atom_site_aniso_U_22
_atom_site_aniso_U_33
_atom_site_aniso_U_23
_atom_site_aniso_U_13
_atom_site_aniso_U_12
C1 0.0268(12) 0.0221(11) 0.0190(11) -0.0064(10) 0.0026(9) -0.0026(11)
O1 0.0293(10) 0.0303(10) 0.0394(11) 0.0011(8) 0.0062(9) -0.0064(8)
C2 0.0252(13) 0.0248(12) 0.0286(13) -0.0035(11) 0.0018(10) 0.0025(10)
C3 0.0325(14) 0.0213(11) 0.0238(12) 0.0000(10) 0.0005(11) -0.0024(11)
C4 0.0269(13) 0.0299(13) 0.0219(12) -0.0049(10) 0.0035(10) -0.0044(11)
C5 0.0252(13) 0.0301(13) 0.0256(13) -0.0076(11) 0.0018(10) 0.0033(11)
C6 0.0234(12) 0.0204(11) 0.0253(13) -0.0024(10) 0.0015(10) -0.0009(10)
O2 0.0271(9) 0.0252(8) 0.0208(8) 0.0014(7) -0.0002(7) -0.0060(8)
C7 0.0303(14) 0.0194(11) 0.0365(15) 0.0020(11) -0.0015(11) 0.0007(11)
C8 0.0371(15) 0.0237(12) 0.0310(14) 0.0078(11) -0.0018(12) -0.0028(11)
C9 0.0184(11) 0.0257(12) 0.0267(12) 0.0024(10) -0.0012(10) -0.0005(10)
C10 0.0220(12) 0.0328(13) 0.0232(12) 0.0066(11) 0.0020(10) -0.0003(11)
C11 0.0261(13) 0.0331(13) 0.0219(12) -0.0046(11) -0.0009(11) 0.0054(11)
C12 0.0274(13) 0.0227(11) 0.0295(14) -0.0043(10) -0.0029(11) 0.0054(11)
C13 0.0249(13) 0.0227(11) 0.0231(12) 0.0040(10) -0.0014(10) 0.0019(10)
C14 0.0162(11) 0.0229(12) 0.0231(11) -0.0006(9) 0.0000(9) 0.0006(9)
C15 0.0297(13) 0.0265(12) 0.0247(13) -0.0020(11) -0.0002(11) -0.0004(11)
C16 0.0477(18) 0.0396(16) 0.0266(14) -0.0004(12) -0.0013(12) -0.0037(15)
C17 0.0307(14) 0.0293(13) 0.0333(14) -0.0068(11) -0.0032(12) -0.0003(12)
C18 0.0287(14) 0.0248(12) 0.0250(13) 0.0010(11) -0.0049(10) -0.0006(11)
C19 0.0499(19) 0.0386(16) 0.0358(16) -0.0016(14) -0.0125(14) -0.0045(15)
C20 0.0214(13) 0.0337(14) 0.0361(15) 0.0037(12) -0.0007(11) -0.0004(12)

loop_
_atom_type_symbol
_atom_type_description
_atom_type_scat_dispersion_real
_atom_type_scat_dispersion_imag
_atom_type_scat_source
C C 0.0033 0.0016 'International Tables Vol C Tables 4.2.6.8 and 6.1.1.4'
H H 0.0000 0.0000 'International Tables Vol C Tables 4.2.6.8 and 6.1.1.4'
O O 0.0106 0.0060 'International Tables Vol C Tables 4.2.6.8 and 6.1.1.4'

loop_
_geom_angle_atom_site_label_1
_geom_angle_atom_site_label_2
_geom_angle_atom_site_label_3
_geom_angle
O1 C1 C2 123.0(2)
O1 C1 C6 122.0(2)
C2 C1 C6 115.0(2)
C1 C2 H2A 108.6
C1 C2 H2B 108.6
C1 C2 C3 114.5(2)
H2A C2 H2B 107.6
C3 C2 H2A 108.6
C3 C2 H2B 108.6
C2 C3 H3 114.8
C4 C3 C2 119.3(2)
C4 C3 H3 114.8
C15 C3 C2 122.2(2)
C15 C3 H3 114.8
C15 C3 C4 60.01(17)
C3 C4 H4 114.7
C3 C4 C5 118.8(2)
C5 C4 H4 114.7
C15 C4 C3 59.73(17)
C15 C4 H4 114.7
C15 C4 C5 123.2(2)
C4 C5 H5A 109.2
C4 C5 H5B 109.2
C4 C5 C6 112.2(2)
H5A C5 H5B 107.9
C6 C5 H5A 109.2
C6 C5 H5B 109.2
C5 C6 C1 105.2(2)
O2 C6 C1 108.5(2)
O2 C6 C5 105.1(2)
O2 C6 C7 111.1(2)
C7 C6 C1 113.7(2)
C7 C6 C5 112.7(2)
C14 O2 C6 116.35(18)
C6 C7 H7A 109.3
C6 C7 H7B 109.3
C6 C7 C8 111.6(2)
H7A C7 H7B 108.0
C8 C7 H7A 109.3
C8 C7 H7B 109.3
C7 C8 H8A 109.4
C7 C8 H8B 109.4
H8A C8 H8B 108.0
C9 C8 C7 111.0(2)
C9 C8 H8A 109.4
C9 C8 H8B 109.4
C10 C9 C8 116.3(2)
C14 C9 C8 121.6(2)
C14 C9 C10 122.1(2)
C9 C10 H10A 108.2
C9 C10 H10B 108.2
C9 C10 C11 116.5(2)
H10A C10 H10B 107.3
C11 C10 H10A 108.2
C11 C10 H10B 108.2
C10 C11 H11 114.8
C10 C11 C12 120.1(2)
C12 C11 H11 114.8
C18 C11 C10 121.4(2)
C18 C11 H11 114.8
C18 C11 C12 59.95(17)
C11 C12 H12 114.9
C13 C12 C11 119.6(2)
C13 C12 H12 114.9
C13 C12 C18 121.8(2)
C18 C12 C11 59.79(17)
C18 C12 H12 114.9
C12 C13 H13A 108.5
C12 C13 H13B 108.5
H13A C13 H13B 107.5
C14 C13 C12 114.9(2)
C14 C13 H13A 108.5
C14 C13 H13B 108.5
O2 C14 C13 108.5(2)
C9 C14 O2 124.6(2)
C9 C14 C13 126.9(2)
C3 C15 C4 60.27(17)
C3 C15 C16 116.6(2)
C3 C15 C17 119.9(2)
C16 C15 C4 116.7(2)
C16 C15 C17 113.1(2)
C17 C15 C4 120.7(2)
C15 C16 H16A 109.5
C15 C16 H16B 109.5
C15 C16 H16C 109.5
H16A C16 H16B 109.5
H16A C16 H16C 109.5
H16B C16 H16C 109.5
C15 C17 H17A 109.5
C15 C17 H17B 109.5
C15 C17 H17C 109.5
H17A C17 H17B 109.5
H17A C17 H17C 109.5
H17B C17 H17C 109.5
C11 C18 C12 60.26(18)
C11 C18 C19 116.9(3)
C19 C18 C12 117.2(2)
C20 C18 C11 119.4(2)
C20 C18 C12 119.6(2)
C20 C18 C19 113.6(2)
C18 C19 H19A 109.5
C18 C19 H19B 109.5
C18 C19 H19C 109.5
H19A C19 H19B 109.5
H19A C19 H19C 109.5
H19B C19 H19C 109.5
C18 C20 H20A 109.5
C18 C20 H20B 109.5
C18 C20 H20C 109.5
H20A C20 H20B 109.5
H20A C20 H20C 109.5
H20B C20 H20C 109.5

loop_
_geom_bond_atom_site_label_1
_geom_bond_atom_site_label_2
_geom_bond_distance
C1 O1 1.211(3)
C1 C2 1.511(4)
C1 C6 1.535(4)
C2 H2A 0.9900
C2 H2B 0.9900
C2 C3 1.527(4)
C3 H3 1.0000
C3 C4 1.520(4)
C3 C15 1.512(4)
C4 H4 1.0000
C4 C5 1.521(4)
C4 C15 1.516(4)
C5 H5A 0.9900
C5 H5B 0.9900
C5 C6 1.528(4)
C6 O2 1.441(3)
C6 C7 1.513(4)
O2 C14 1.386(3)
C7 H7A 0.9900
C7 H7B 0.9900
C7 C8 1.524(4)
C8 H8A 0.9900
C8 H8B 0.9900
C8 C9 1.509(4)
C9 C10 1.501(4)
C9 C14 1.323(3)
C10 H10A 0.9900
C10 H10B 0.9900
C10 C11 1.513(4)
C11 H11 1.0000
C11 C12 1.516(4)
C11 C18 1.509(4)
C12 H12 1.0000
C12 C13 1.510(3)
C12 C18 1.512(4)
C13 H13A 0.9900
C13 H13B 0.9900
C13 C14 1.496(3)
C15 C16 1.513(4)
C15 C17 1.514(4)
C16 H16A 0.9800
C16 H16B 0.9800
C16 H16C 0.9800
C17 H17A 0.9800
C17 H17B 0.9800
C17 H17C 0.9800
C18 C19 1.510(4)
C18 C20 1.505(4)
C19 H19A 0.9800
C19 H19B 0.9800
C19 H19C 0.9800
C20 H20A 0.9800
C20 H20B 0.9800
C20 H20C 0.9800

loop_
_geom_torsion_atom_site_label_1
_geom_torsion_atom_site_label_2
_geom_torsion_atom_site_label_3
_geom_torsion_atom_site_label_4
_geom_torsion
C1 C2 C3 C4 -1.2(3)
C1 C2 C3 C15 69.9(3)
C1 C6 O2 C14 82.8(2)
C1 C6 C7 C8 -66.3(3)
O1 C1 C2 C3 -140.9(3)
O1 C1 C6 C5 111.1(3)
O1 C1 C6 O2 -136.8(2)
O1 C1 C6 C7 -12.7(3)
C2 C1 C6 C5 -65.4(3)
C2 C1 C6 O2 46.6(3)
C2 C1 C6 C7 170.7(2)
C2 C3 C4 C5 -1.2(4)
C2 C3 C4 C15 112.5(3)
C2 C3 C15 C4 -107.7(3)
C2 C3 C15 C16 145.3(3)
C2 C3 C15 C17 2.8(4)
C3 C4 C5 C6 -30.0(3)
C3 C4 C15 C16 106.8(3)
C3 C4 C15 C17 -109.1(3)
C4 C3 C15 C16 -107.1(3)
C4 C3 C15 C17 110.5(3)
C4 C5 C6 C1 60.5(3)
C4 C5 C6 O2 -54.0(3)
C4 C5 C6 C7 -175.1(2)
C5 C4 C15 C3 106.5(3)
C5 C4 C15 C16 -146.7(2)
C5 C4 C15 C17 -2.6(4)
C5 C6 O2 C14 -165.2(2)
C5 C6 C7 C8 174.1(2)
C6 C1 C2 C3 35.7(3)
C6 O2 C14 C9 15.1(3)
C6 O2 C14 C13 -166.3(2)
C6 C7 C8 C9 -41.0(3)
O2 C6 C7 C8 56.5(3)
C7 C6 O2 C14 -42.9(3)
C7 C8 C9 C10 -164.6(2)
C7 C8 C9 C14 13.8(4)
C8 C9 C10 C11 179.4(2)
C8 C9 C14 O2 0.2(4)
C8 C9 C14 C13 -178.2(2)
C9 C10 C11 C12 -1.3(3)
C9 C10 C11 C18 -72.4(3)
C10 C9 C14 O2 178.5(2)
C10 C9 C14 C13 0.1(4)
C10 C11 C12 C13 0.6(4)
C10 C11 C12 C18 -111.1(3)
C10 C11 C18 C12 109.0(3)
C10 C11 C18 C19 -143.6(3)
C10 C11 C18 C20 -0.4(4)
C11 C12 C13 C14 0.4(3)
C11 C12 C18 C19 -107.0(3)
C11 C12 C18 C20 109.0(3)
C12 C11 C18 C19 107.5(3)
C12 C11 C18 C20 -109.3(3)
C12 C13 C14 O2 -179.4(2)
C12 C13 C14 C9 -0.8(4)
C13 C12 C18 C11 -108.1(3)
C13 C12 C18 C19 144.9(3)
C13 C12 C18 C20 0.9(4)
C14 C9 C10 C11 1.0(4)
C15 C3 C4 C5 -113.7(3)
C15 C4 C5 C6 -100.9(3)
C18 C11 C12 C13 111.8(3)
C18 C12 C13 C14 71.2(3)
